data_2225253
loop_
_publ_author_name
'Jiang, Jin-He'

_publ_section_title
;
 <i>N</i>'-(4-Chlorobenzylidene)furan-2-carbohydrazide monohydrate
;
_journal_coeditor_code HB5316
_journal_issue 3
_journal_name_full 'Acta Crystallographica Section E'
_journal_page_first o627
_journal_paper_doi 10.1107/S1600536810005532
_journal_volume 66
_journal_year 2010
_chemical_formula_iupac 'C12 H9 Cl N2 O2, H2 O'
_chemical_formula_moiety 'C12 H9 Cl N2 O2, H2 O'
_chemical_formula_sum 'C12 H11 Cl N2 O3'
_chemical_formula_weight 266.68
_chemical_name_systematic
;
<i>N</i>'-(4-Chlorobenzylidene)furan-2-carbohydrazide monohydrate
;
_space_group_IT_number 4
_symmetry_cell_setting monoclinic
_symmetry_space_group_name_Hall 'P 2yb'
_symmetry_space_group_name_H-M 'P 1 21 1'
_atom_sites_solution_hydrogens geom
_atom_sites_solution_primary direct
_atom_sites_solution_secondary difmap
_audit_creation_method SHELXL-97
_cell_angle_alpha 90.00
_cell_angle_beta 91.90(3)
_cell_angle_gamma 90.00
_cell_formula_units_Z 2
_cell_length_a 4.5480(9)
_cell_length_b 12.423(3)
_cell_length_c 10.971(2)
_cell_measurement_reflns_used 2022
_cell_measurement_temperature 293(2)
_cell_measurement_theta_max 27.28
_cell_measurement_theta_min 3.26
_cell_volume 619.5(2)
_computing_cell_refinement 'SAINT (Bruker 1997)'
_computing_data_collection 'SMART (Bruker 1997)'
_computing_data_reduction 'SAINT (Bruker 1997)'
_computing_molecular_graphics 'SHELXTL (Sheldrick, 2008)'
_computing_publication_material 'SHELXTL (Sheldrick, 2008)'
_computing_structure_refinement 'SHELXL97 (Sheldrick, 2008)'
_computing_structure_solution 'SHELXS97 (Sheldrick, 2008)'
_diffrn_ambient_temperature 293(2)
_diffrn_measured_fraction_theta_full 0.995
_diffrn_measured_fraction_theta_max 0.995
_diffrn_measurement_device_type 'Bruker SMART CCD'
_diffrn_measurement_method \w
_diffrn_radiation_monochromator graphite
_diffrn_radiation_source 'fine-focus sealed tube'
_diffrn_radiation_type MoK\a
_diffrn_radiation_wavelength 0.71073
_diffrn_reflns_av_R_equivalents 0.0422
_diffrn_reflns_av_sigmaI/netI 0.0620
_diffrn_reflns_limit_h_max 5
_diffrn_reflns_limit_h_min -5
_diffrn_reflns_limit_k_max 16
_diffrn_reflns_limit_k_min -16
_diffrn_reflns_limit_l_max 14
_diffrn_reflns_limit_l_min -14
_diffrn_reflns_number 5979
_diffrn_reflns_theta_full 27.48
_diffrn_reflns_theta_max 27.48
_diffrn_reflns_theta_min 3.28
_exptl_absorpt_coefficient_mu 0.310
_exptl_absorpt_correction_type none
_exptl_crystal_colour colourless
_exptl_crystal_density_diffrn 1.430
_exptl_crystal_density_method 'not measured'
_exptl_crystal_description block
_exptl_crystal_F_000 276
_exptl_crystal_size_max 0.25
_exptl_crystal_size_mid 0.20
_exptl_crystal_size_min 0.18
_refine_diff_density_max 0.228
_refine_diff_density_min -0.335
_refine_ls_abs_structure_details 'Flack (1983), 1319 Friedel pairs'
_refine_ls_abs_structure_Flack 0.01(11)
_refine_ls_extinction_method none
_refine_ls_goodness_of_fit_ref 1.042
_refine_ls_hydrogen_treatment mixed
_refine_ls_matrix_type full
_refine_ls_number_parameters 171
_refine_ls_number_reflns 2799
_refine_ls_number_restraints 1
_refine_ls_restrained_S_all 1.042
_refine_ls_R_factor_all 0.0869
_refine_ls_R_factor_gt 0.0446
_refine_ls_shift/su_max 0.000
_refine_ls_shift/su_mean 0.000
_refine_ls_structure_factor_coef Fsqd
_refine_ls_weighting_details 'calc w=1/[\s^2^(Fo^2^)+(0.0702P)^2^] where P=(Fo^2^+2Fc^2^)/3'
_refine_ls_weighting_scheme calc
_refine_ls_wR_factor_gt 0.1057
_refine_ls_wR_factor_ref 0.1450
_reflns_number_gt 1708
_reflns_number_total 2799
_reflns_threshold_expression I>2\s(I)
_cod_data_source_file hb5316.cif
_cod_data_source_block I
_cod_depositor_comments
;
The following automatic conversions were performed:
'_symmetry_cell_setting' value 'Monoclinic' changed to 'monoclinic'
according to '/home/saulius/struct/CIF-dictionaries/cif_core.dic'
dictionary named 'cif_core.dic' version 2.4.1 from 2010-06-29.

Automatic conversion script
Id: cif_fix_enum 1527 2010-12-29 10:47:43Z saulius 

The following automatic conversions were performed:

'_symmetry_cell_setting' value 'Monoclinic' changed to 'monoclinic'
according to /home/saulius/struct/CIF-dictionaries/cif_core.dic
dictionary named 'cif_core.dic' version 2.4.1 from 2010-06-29.

Automatic conversion script
Id: cif_fix_values 1715 2011-07-08 13:25:40Z adriana 
;
_cod_original_sg_symbol_H-M 'P 21'
_cod_database_code 2225253
_cod_database_fobs_code 2225253

loop_
_symmetry_equiv_pos_as_xyz
'x, y, z'
'-x, y+1/2, -z'

loop_
_atom_site_type_symbol
_atom_site_label
_atom_site_fract_x
_atom_site_fract_y
_atom_site_fract_z
_atom_site_U_iso_or_equiv
_atom_site_adp_type
_atom_site_calc_flag
_atom_site_refinement_flags
_atom_site_occupancy
_atom_site_disorder_assembly
_atom_site_disorder_group
Cl Cl1 0.8615(3) 0.97667(10) 0.39621(9) 0.0713(4) Uani d . 1 . .
O O1 -0.3072(6) 0.94704(18) 1.0474(2) 0.0525(6) Uani d . 1 . .
O O2 -0.5944(6) 0.68010(17) 1.0623(2) 0.0457(6) Uani d . 1 . .
N N1 -0.1934(6) 0.7961(2) 0.9399(2) 0.0412(6) Uani d . 1 . .
H H1A -0.2136 0.7276 0.9323 0.049 Uiso calc R 1 . .
N N2 -0.0118(6) 0.8522(2) 0.8633(2) 0.0428(7) Uani d . 1 . .
C C1 0.6164(11) 0.8151(4) 0.5209(4) 0.0677(12) Uani d . 1 . .
H H1B 0.7036 0.7692 0.4657 0.081 Uiso calc R 1 . .
C C2 0.6554(8) 0.9240(3) 0.5124(3) 0.0527(10) Uani d . 1 . .
C C3 0.5303(9) 0.9909(3) 0.5956(3) 0.0568(9) Uani d . 1 . .
H H3A 0.5619 1.0647 0.5907 0.068 Uiso calc R 1 . .
C C4 0.3591(9) 0.9509(3) 0.6861(3) 0.0544(10) Uani d . 1 . .
H H4A 0.2762 0.9975 0.7417 0.065 Uiso calc R 1 . .
C C5 0.3098(8) 0.8405(3) 0.6946(3) 0.0466(8) Uani d . 1 . .
C C6 0.4448(10) 0.7733(3) 0.6129(4) 0.0616(11) Uani d . 1 . .
H H6A 0.4209 0.6992 0.6193 0.074 Uiso calc R 1 . .
C C7 -0.3375(7) 0.8492(3) 1.0262(3) 0.0409(7) Uani d . 1 . .
C C8 0.1202(8) 0.7935(3) 0.7861(3) 0.0466(8) Uani d . 1 . .
H H8A 0.0950 0.7192 0.7881 0.056 Uiso calc R 1 . .
C C9 -0.5355(7) 0.7844(3) 1.0984(3) 0.0398(7) Uani d . 1 . .
C C10 -0.6880(9) 0.8080(3) 1.1980(3) 0.0483(9) Uani d . 1 . .
H H10A -0.6893 0.8733 1.2393 0.058 Uiso calc R 1 . .
C C11 -0.8474(9) 0.7132(3) 1.2281(3) 0.0515(9) Uani d . 1 . .
H H11A -0.9722 0.7044 1.2928 0.062 Uiso calc R 1 . .
C C12 -0.7811(9) 0.6394(3) 1.1444(3) 0.0513(9) Uani d . 1 . .
H H12A -0.8536 0.5694 1.1428 0.062 Uiso calc R 1 . .
O O1W -0.1978(8) 0.5707(2) 0.8764(3) 0.0596(8) Uani d . 1 . .
H H1W -0.037(11) 0.526(4) 0.906(4) 0.084(15) Uiso d . 1 . .
H H2W -0.372(13) 0.537(4) 0.893(4) 0.093(18) Uiso d . 1 . .

loop_
_atom_site_aniso_label
_atom_site_aniso_U_11
_atom_site_aniso_U_22
_atom_site_aniso_U_33
_atom_site_aniso_U_12
_atom_site_aniso_U_13
_atom_site_aniso_U_23
Cl1 0.0710(7) 0.0849(8) 0.0595(5) -0.0026(6) 0.0271(5) 0.0050(5)
O1 0.0543(16) 0.0340(13) 0.0700(15) -0.0032(11) 0.0163(12) -0.0029(12)
O2 0.0529(15) 0.0354(12) 0.0497(13) -0.0044(11) 0.0163(11) -0.0023(10)
N1 0.0388(16) 0.0333(14) 0.0522(15) -0.0034(12) 0.0113(12) 0.0006(13)
N2 0.0353(15) 0.0413(15) 0.0521(16) -0.0009(13) 0.0071(13) 0.0022(13)
C1 0.081(3) 0.064(3) 0.060(2) 0.003(2) 0.034(2) -0.012(2)
C2 0.044(2) 0.064(3) 0.051(2) -0.0025(18) 0.0087(16) -0.0037(17)
C3 0.065(2) 0.050(2) 0.056(2) -0.007(2) 0.0161(18) -0.0020(19)
C4 0.060(2) 0.048(2) 0.058(2) -0.0010(18) 0.0225(18) -0.0051(18)
C5 0.042(2) 0.051(2) 0.0475(19) -0.0007(17) 0.0098(15) -0.0014(16)
C6 0.072(3) 0.051(2) 0.063(2) -0.008(2) 0.025(2) -0.0125(19)
C7 0.0359(18) 0.0370(18) 0.0503(18) 0.0050(15) 0.0092(14) 0.0040(15)
C8 0.044(2) 0.0413(18) 0.0550(19) -0.0018(16) 0.0117(16) -0.0042(16)
C9 0.0392(19) 0.0361(17) 0.0442(16) 0.0035(15) 0.0045(14) 0.0028(14)
C10 0.052(2) 0.045(2) 0.0493(18) 0.0023(16) 0.0125(16) -0.0033(16)
C11 0.054(2) 0.048(2) 0.053(2) 0.0092(17) 0.0221(17) 0.0093(17)
C12 0.059(2) 0.042(2) 0.055(2) -0.0053(17) 0.0195(18) 0.0072(16)
O1W 0.053(2) 0.0392(14) 0.087(2) -0.0005(14) 0.0169(16) -0.0001(14)

loop_
_atom_type_symbol
_atom_type_description
_atom_type_scat_dispersion_real
_atom_type_scat_dispersion_imag
_atom_type_scat_source
C C 0.0033 0.0016 'International Tables Vol C Tables 4.2.6.8 and 6.1.1.4'
H H 0.0000 0.0000 'International Tables Vol C Tables 4.2.6.8 and 6.1.1.4'
N N 0.0061 0.0033 'International Tables Vol C Tables 4.2.6.8 and 6.1.1.4'
O O 0.0106 0.0060 'International Tables Vol C Tables 4.2.6.8 and 6.1.1.4'
Cl Cl 0.1484 0.1585 'International Tables Vol C Tables 4.2.6.8 and 6.1.1.4'

loop_
_geom_angle_atom_site_label_1
_geom_angle_atom_site_label_2
_geom_angle_atom_site_label_3
_geom_angle_site_symmetry_1
_geom_angle_site_symmetry_3
_geom_angle
_geom_angle_publ_flag
C12 O2 C9 . . 106.2(3) ?
C7 N1 N2 . . 119.7(3) ?
C7 N1 H1A . . 120.1 ?
N2 N1 H1A . . 120.1 ?
C8 N2 N1 . . 114.6(3) ?
C2 C1 C6 . . 119.6(4) ?
C2 C1 H1B . . 120.2 ?
C6 C1 H1B . . 120.2 ?
C1 C2 C3 . . 119.7(4) ?
C1 C2 Cl1 . . 119.8(3) ?
C3 C2 Cl1 . . 120.5(3) ?
C2 C3 C4 . . 121.3(4) ?
C2 C3 H3A . . 119.4 ?
C4 C3 H3A . . 119.4 ?
C3 C4 C5 . . 120.0(4) ?
C3 C4 H4A . . 120.0 ?
C5 C4 H4A . . 120.0 ?
C6 C5 C4 . . 118.4(4) ?
C6 C5 C8 . . 119.1(3) ?
C4 C5 C8 . . 122.5(3) ?
C5 C6 C1 . . 121.0(4) ?
C5 C6 H6A . . 119.5 ?
C1 C6 H6A . . 119.5 ?
O1 C7 N1 . . 123.9(3) ?
O1 C7 C9 . . 120.2(3) ?
N1 C7 C9 . . 115.8(3) ?
N2 C8 C5 . . 121.7(3) ?
N2 C8 H8A . . 119.2 ?
C5 C8 H8A . . 119.2 ?
C10 C9 O2 . . 109.7(3) ?
C10 C9 C7 . . 131.6(3) ?
O2 C9 C7 . . 118.6(3) ?
C9 C10 C11 . . 106.7(3) ?
C9 C10 H10A . . 126.6 ?
C11 C10 H10A . . 126.6 ?
C12 C11 C10 . . 106.2(3) ?
C12 C11 H11A . . 126.9 ?
C10 C11 H11A . . 126.9 ?
C11 C12 O2 . . 111.1(3) ?
C11 C12 H12A . . 124.4 ?
O2 C12 H12A . . 124.4 ?
H1W O1W H2W . . 109(5) ?

loop_
_geom_bond_atom_site_label_1
_geom_bond_atom_site_label_2
_geom_bond_site_symmetry_2
_geom_bond_distance
_geom_bond_publ_flag
Cl1 C2 . 1.735(4) ?
O1 C7 . 1.244(4) ?
O2 C12 . 1.356(4) ?
O2 C9 . 1.379(4) ?
N1 C7 . 1.342(4) ?
N1 N2 . 1.386(4) ?
N1 H1A . 0.8600 ?
N2 C8 . 1.282(4) ?
C1 C2 . 1.368(6) ?
C1 C6 . 1.396(6) ?
C1 H1B . 0.9300 ?
C2 C3 . 1.372(5) ?
C3 C4 . 1.375(5) ?
C3 H3A . 0.9300 ?
C4 C5 . 1.393(5) ?
C4 H4A . 0.9300 ?
C5 C6 . 1.384(5) ?
C5 C8 . 1.466(5) ?
C6 H6A . 0.9300 ?
C7 C9 . 1.461(5) ?
C8 H8A . 0.9300 ?
C9 C10 . 1.346(5) ?
C10 C11 . 1.427(6) ?
C10 H10A . 0.9300 ?
C11 C12 . 1.339(5) ?
C11 H11A . 0.9300 ?
C12 H12A . 0.9300 ?
O1W H1W . 0.97(5) ?
O1W H2W . 0.92(6) ?

loop_
_geom_hbond_atom_site_label_D
_geom_hbond_atom_site_label_H
_geom_hbond_atom_site_label_A
_geom_hbond_site_symmetry_A
_geom_hbond_distance_DH
_geom_hbond_distance_HA
_geom_hbond_distance_DA
_geom_hbond_angle_DHA
O1W H1W O1 2_547 0.97(5) 1.90(5) 2.865(4) 174(5)
O1W H2W O1 2_447 0.92(6) 1.97(6) 2.873(4) 168(5)
N1 H1A O2 . 0.86 2.36 2.715(4) 106
N1 H1A O1W . 0.86 2.05 2.886(4) 165
C8 H8A O1W . 0.93 2.49 3.290(5) 144

loop_
_geom_torsion_atom_site_label_1
_geom_torsion_atom_site_label_2
_geom_torsion_atom_site_label_3
_geom_torsion_atom_site_label_4
_geom_torsion_site_symmetry_1
_geom_torsion_site_symmetry_2
_geom_torsion_site_symmetry_3
_geom_torsion_site_symmetry_4
_geom_torsion
_geom_torsion_publ_flag
C7 N1 N2 C8 . . . . 178.5(3) ?
C6 C1 C2 C3 . . . . 1.2(7) ?
C6 C1 C2 Cl1 . . . . -178.5(3) ?
C1 C2 C3 C4 . . . . -1.7(6) ?
Cl1 C2 C3 C4 . . . . 178.0(3) ?
C2 C3 C4 C5 . . . . 0.0(6) ?
C3 C4 C5 C6 . . . . 2.1(6) ?
C3 C4 C5 C8 . . . . -177.6(3) ?
C4 C5 C6 C1 . . . . -2.6(6) ?
C8 C5 C6 C1 . . . . 177.1(4) ?
C2 C1 C6 C5 . . . . 1.0(7) ?
N2 N1 C7 O1 . . . . -4.2(5) ?
N2 N1 C7 C9 . . . . 176.9(3) ?
N1 N2 C8 C5 . . . . 177.2(3) ?
C6 C5 C8 N2 . . . . -179.5(3) ?
C4 C5 C8 N2 . . . . 0.2(6) ?
C12 O2 C9 C10 . . . . -1.6(4) ?
C12 O2 C9 C7 . . . . 180.0(3) ?
O1 C7 C9 C10 . . . . -6.7(6) ?
N1 C7 C9 C10 . . . . 172.3(4) ?
O1 C7 C9 O2 . . . . 171.4(3) ?
N1 C7 C9 O2 . . . . -9.6(4) ?
O2 C9 C10 C11 . . . . 1.1(4) ?
C7 C9 C10 C11 . . . . 179.3(3) ?
C9 C10 C11 C12 . . . . -0.3(4) ?
C10 C11 C12 O2 . . . . -0.7(4) ?
C9 O2 C12 C11 . . . . 1.4(4) ?

loop_
_cod_related_entry_id
_cod_related_entry_database
_cod_related_entry_code
1 ChemSpider 30656017
